data_4308467
loop_
_publ_author_name
'Feng He'
'Ming-Liang Tong'
'Xiao-Lan Yu'
'Xiao-Ming Chen'

_publ_contact_author
;
      Chen, Xiao-Ming
      School of Chemistry and Chemical Engineering
      Sun Yat-Sen University
      Guangzhou, 510275
      P. R. China
;
_publ_contact_author_email cescxm@zsu.edu.cn
_publ_contact_author_fax '86 20 84112245'
_publ_contact_author_phone 86-20-84113986
_publ_section_title
;
Controlled Aggregation of Heterometallic Nanoscale Cu12Ln6 Clusters (Ln =
GdIII or NdIII) into 2D Coordination Polymers
;
_journal_name_full 'Inorganic Chemistry'
_journal_page_first 559
_journal_page_last 565
_journal_paper_doi 10.1021/ic048754s
_journal_volume 44
_journal_year 2005
_chemical_formula_sum 'C12 H22 Cl Cu N16 Nd O13'
_chemical_formula_weight 841.69
_chemical_name_systematic
; 
 ? 
;
_space_group_IT_number 130
_symmetry_cell_setting tetragonal
_symmetry_space_group_name_Hall '-P 4a 2ac'
_symmetry_space_group_name_H-M 'P 4/n c c :2'
_atom_sites_solution_hydrogens geom
_atom_sites_solution_primary direct
_atom_sites_solution_secondary difmap
_audit_creation_method SHELXL-97
_cell_angle_alpha 90.00
_cell_angle_beta 90.00
_cell_angle_gamma 90.00
_cell_formula_units_Z 4
_cell_length_a 10.6525(4)
_cell_length_b 10.6525(4)
_cell_length_c 24.0415(10)
_cell_measurement_temperature 295(2)
_cell_volume 2728.13(18)
_computing_structure_refinement 'SHELXL-97 (Sheldrick, 1997)'
_computing_structure_solution 'SHELXS-97 (Sheldrick, 1990)'
_diffrn_ambient_temperature 273(2)
_diffrn_measured_fraction_theta_full 0.979
_diffrn_measured_fraction_theta_max 0.979
_diffrn_radiation_monochromator graphite
_diffrn_radiation_source 'fine-focus sealed tube'
_diffrn_radiation_type MoK\a
_diffrn_radiation_wavelength 0.71073
_diffrn_reflns_av_R_equivalents 0.0176
_diffrn_reflns_av_sigmaI/netI 0.0101
_diffrn_reflns_limit_h_max 13
_diffrn_reflns_limit_h_min -14
_diffrn_reflns_limit_k_max 10
_diffrn_reflns_limit_k_min -13
_diffrn_reflns_limit_l_max 30
_diffrn_reflns_limit_l_min -26
_diffrn_reflns_number 15221
_diffrn_reflns_theta_full 28.23
_diffrn_reflns_theta_max 28.23
_diffrn_reflns_theta_min 1.69
_exptl_absorpt_coefficient_mu 2.851
_exptl_absorpt_correction_T_max 0.4177
_exptl_absorpt_correction_T_min 0.3507
_exptl_crystal_colour blue
_exptl_crystal_density_diffrn 2.049
_exptl_crystal_density_method 'not measured'
_exptl_crystal_F_000 1664
_exptl_crystal_size_max 0.47
_exptl_crystal_size_mid 0.46
_exptl_crystal_size_min 0.37
_refine_diff_density_max 0.677
_refine_diff_density_min -0.571
_refine_diff_density_rms 0.068
_refine_ls_extinction_coef 0.00240(11)
_refine_ls_extinction_expression Fc^*^=kFc[1+0.001xFc^2^\l^3^/sin(2\q)]^-1/4^
_refine_ls_extinction_method SHELXL
_refine_ls_goodness_of_fit_ref 1.147
_refine_ls_hydrogen_treatment mixed
_refine_ls_matrix_type full
_refine_ls_number_parameters 104
_refine_ls_number_reflns 1659
_refine_ls_number_restraints 0
_refine_ls_restrained_S_all 1.147
_refine_ls_R_factor_all 0.0217
_refine_ls_R_factor_gt 0.0203
_refine_ls_shift/su_max 0.002
_refine_ls_shift/su_mean 0.001
_refine_ls_structure_factor_coef Fsqd
_refine_ls_weighting_details 'calc w=1/[\s^2^(Fo^2^)+(0.0167P)^2^+3.3538P] where P=(Fo^2^+2Fc^2^)/3'
_refine_ls_weighting_scheme calc
_refine_ls_wR_factor_gt 0.0467
_refine_ls_wR_factor_ref 0.0473
_reflns_number_gt 1564
_reflns_number_total 1659
_reflns_threshold_expression >2sigma(I)
_cod_data_source_file ic048754ssi20040906_102134_3.cif
_cod_data_source_block compound_1Nd
_cod_original_sg_symbol_H-M 'P 4/n c c'
_cod_database_code 4308467

loop_
_symmetry_equiv_pos_as_xyz
'x, y, z'
'-x+1/2, -y+1/2, z'
'-y+1/2, x, z'
'y, -x+1/2, z'
'-x, y+1/2, -z+1/2'
'x+1/2, -y, -z+1/2'
'y+1/2, x+1/2, -z+1/2'
'-y, -x, -z+1/2'
'-x, -y, -z'
'x-1/2, y-1/2, -z'
'y-1/2, -x, -z'
'-y, x-1/2, -z'
'x, -y-1/2, z-1/2'
'-x-1/2, y, z-1/2'
'-y-1/2, -x-1/2, z-1/2'
'y, x, z-1/2'

loop_
_atom_site_label
_atom_site_type_symbol
_atom_site_fract_x
_atom_site_fract_y
_atom_site_fract_z
_atom_site_U_iso_or_equiv
_atom_site_adp_type
_atom_site_occupancy
_atom_site_symmetry_multiplicity
_atom_site_calc_flag
_atom_site_refinement_flags
_atom_site_disorder_assembly
_atom_site_disorder_group
Nd1 Nd 0.2500 0.2500 0.331754(7) 0.01429(8) Uani 1 4 d S . .
Cu1 Cu 0.2500 0.2500 0.490059(17) 0.01553(11) Uani 1 4 d S . .
Cl1 Cl 0.2500 0.2500 0.59385(4) 0.0357(3) Uani 1 4 d S . .
O1 O 0.31866(15) 0.07924(13) 0.48231(6) 0.0285(3) Uani 1 1 d . . .
O2 O 0.33221(15) 0.07450(14) 0.38956(6) 0.0295(3) Uani 1 1 d . . .
O3 O 0.17414(15) 0.05079(13) 0.29044(6) 0.0296(3) Uani 1 1 d . . .
H3A H 0.1711 0.0431 0.2552 0.036 Uiso 1 1 d R . .
H3B H 0.1506 -0.0097 0.3112 0.036 Uiso 1 1 d R . .
O4 O 0.2500 0.2500 0.22275(12) 0.0311(7) Uani 1 4 d S . .
H4A H 0.2795 0.1872 0.2050 0.037 Uiso 0.50 1 d PR . .
N1 N 0.42238(16) -0.16993(16) 0.39439(7) 0.0249(4) Uani 1 1 d . . .
N3 N 0.4013(2) -0.33642(19) 0.34854(9) 0.0391(5) Uani 1 1 d . . .
N4 N 0.4454(2) -0.2485(2) 0.31288(8) 0.0399(5) Uani 1 1 d . . .
N2 N 0.3878(2) -0.28992(18) 0.39773(8) 0.0340(4) Uani 1 1 d . . .
C1 C 0.35001(17) 0.03186(18) 0.43664(8) 0.0200(4) Uani 1 1 d . . .
C2 C 0.4232(2) -0.0901(2) 0.44335(8) 0.0311(5) Uani 1 1 d . . .
H2A H 0.5095 -0.0700 0.4526 0.037 Uiso 1 1 calc R . .
H2B H 0.3881 -0.1367 0.4743 0.037 Uiso 1 1 calc R . .
C3 C 0.4571(2) -0.1463(2) 0.34250(9) 0.0362(5) Uani 1 1 d . . .
H3 H 0.4854 -0.0693 0.3293 0.043 Uiso 1 1 calc R . .

loop_
_atom_site_aniso_label
_atom_site_aniso_U_11
_atom_site_aniso_U_22
_atom_site_aniso_U_33
_atom_site_aniso_U_23
_atom_site_aniso_U_13
_atom_site_aniso_U_12
Nd1 0.01594(9) 0.01594(9) 0.01099(11) 0.000 0.000 0.000
Cu1 0.01639(14) 0.01639(14) 0.0138(2) 0.000 0.000 0.000
Cl1 0.0465(4) 0.0465(4) 0.0140(4) 0.000 0.000 0.000
O1 0.0413(9) 0.0231(7) 0.0210(7) -0.0024(5) -0.0006(6) 0.0090(6)
O2 0.0403(9) 0.0265(8) 0.0217(7) 0.0059(6) -0.0011(6) 0.0088(7)
O3 0.0470(9) 0.0228(7) 0.0191(7) -0.0029(5) 0.0053(6) -0.0102(7)
O4 0.0381(11) 0.0381(11) 0.0169(13) 0.000 0.000 0.000
N1 0.0266(9) 0.0210(8) 0.0273(9) -0.0055(7) -0.0008(7) 0.0039(7)
N3 0.0453(12) 0.0280(10) 0.0439(11) -0.0128(9) 0.0021(9) -0.0024(9)
N4 0.0473(13) 0.0365(11) 0.0358(10) -0.0138(9) 0.0109(9) -0.0031(9)
N2 0.0416(12) 0.0235(9) 0.0368(10) -0.0037(8) 0.0016(9) -0.0003(8)
C1 0.0191(9) 0.0186(9) 0.0224(9) -0.0012(7) -0.0027(7) -0.0002(7)
C2 0.0447(13) 0.0252(10) 0.0234(9) -0.0060(8) -0.0100(9) 0.0120(9)
C3 0.0435(14) 0.0304(12) 0.0347(12) -0.0069(9) 0.0117(10) -0.0070(10)

loop_
_atom_type_symbol
_atom_type_description
_atom_type_scat_dispersion_real
_atom_type_scat_dispersion_imag
_atom_type_scat_source
C C 0.0033 0.0016 'International Tables Vol C Tables 4.2.6.8 and 6.1.1.4'
H H 0.0000 0.0000 'International Tables Vol C Tables 4.2.6.8 and 6.1.1.4'
N N 0.0061 0.0033 'International Tables Vol C Tables 4.2.6.8 and 6.1.1.4'
O O 0.0106 0.0060 'International Tables Vol C Tables 4.2.6.8 and 6.1.1.4'
Cl Cl 0.1484 0.1585 'International Tables Vol C Tables 4.2.6.8 and 6.1.1.4'
Cu Cu 0.3201 1.2651 'International Tables Vol C Tables 4.2.6.8 and 6.1.1.4'
Nd Nd -0.1943 3.0179 'International Tables Vol C Tables 4.2.6.8 and 6.1.1.4'

loop_
_geom_angle_atom_site_label_1
_geom_angle_atom_site_label_2
_geom_angle_atom_site_label_3
_geom_angle
_geom_angle_site_symmetry_1
_geom_angle_site_symmetry_3
_geom_angle_publ_flag
O3 Nd1 O3 80.76(2) . 4 ?
O3 Nd1 O3 80.76(2) . 3 ?
O3 Nd1 O3 132.75(6) 4 3 ?
O3 Nd1 O3 132.75(6) . 2 ?
O3 Nd1 O3 80.76(2) 4 2 ?
O3 Nd1 O3 80.76(2) 3 2 ?
O3 Nd1 O2 140.36(6) . 3 ?
O3 Nd1 O2 138.79(5) 4 3 ?
O3 Nd1 O2 72.26(5) 3 3 ?
O3 Nd1 O2 71.19(5) 2 3 ?
O3 Nd1 O2 71.19(5) . 4 ?
O3 Nd1 O2 72.26(5) 4 4 ?
O3 Nd1 O2 138.79(5) 3 4 ?
O3 Nd1 O2 140.36(6) 2 4 ?
O2 Nd1 O2 112.11(7) 3 4 ?
O3 Nd1 O2 138.79(5) . 2 ?
O3 Nd1 O2 71.19(5) 4 2 ?
O3 Nd1 O2 140.36(6) 3 2 ?
O3 Nd1 O2 72.26(5) 2 2 ?
O2 Nd1 O2 71.83(3) 3 2 ?
O2 Nd1 O2 71.83(3) 4 2 ?
O3 Nd1 O2 72.26(5) . . ?
O3 Nd1 O2 140.36(6) 4 . ?
O3 Nd1 O2 71.19(5) 3 . ?
O3 Nd1 O2 138.79(5) 2 . ?
O2 Nd1 O2 71.83(3) 3 . ?
O2 Nd1 O2 71.83(3) 4 . ?
O2 Nd1 O2 112.11(7) 2 . ?
O3 Nd1 O4 66.37(3) . . ?
O3 Nd1 O4 66.37(3) 4 . ?
O3 Nd1 O4 66.37(3) 3 . ?
O3 Nd1 O4 66.37(3) 2 . ?
O2 Nd1 O4 123.95(3) 3 . ?
O2 Nd1 O4 123.95(3) 4 . ?
O2 Nd1 O4 123.95(3) 2 . ?
O2 Nd1 O4 123.95(3) . . ?
O1 Cu1 O1 89.487(8) 4 . ?
O1 Cu1 O1 169.15(8) 4 3 ?
O1 Cu1 O1 89.488(8) . 3 ?
O1 Cu1 O1 89.487(8) 4 2 ?
O1 Cu1 O1 169.15(8) . 2 ?
O1 Cu1 O1 89.487(8) 3 2 ?
O1 Cu1 Cl1 95.43(4) 4 . ?
O1 Cu1 Cl1 95.43(4) . . ?
O1 Cu1 Cl1 95.43(4) 3 . ?
O1 Cu1 Cl1 95.43(4) 2 . ?
C1 O1 Cu1 123.61(13) . . ?
C1 O2 Nd1 147.41(13) . . ?
C3 N1 N2 108.43(18) . . ?
C3 N1 C2 130.55(19) . . ?
N2 N1 C2 120.96(18) . . ?
N2 N3 N4 110.70(18) . . ?
C3 N4 N3 105.33(19) . . ?
N3 N2 N1 106.40(18) . . ?
O2 C1 O1 127.89(18) . . ?
O2 C1 C2 119.30(17) . . ?
O1 C1 C2 112.76(16) . . ?
N1 C2 C1 114.24(16) . . ?
N4 C3 N1 109.1(2) . . ?

loop_
_geom_bond_atom_site_label_1
_geom_bond_atom_site_label_2
_geom_bond_distance
_geom_bond_site_symmetry_2
_geom_bond_publ_flag
Nd1 O3 2.4785(14) . ?
Nd1 O3 2.4785(14) 4 ?
Nd1 O3 2.4785(14) 3 ?
Nd1 O3 2.4785(14) 2 ?
Nd1 O2 2.4886(14) 3 ?
Nd1 O2 2.4886(14) 4 ?
Nd1 O2 2.4886(14) 2 ?
Nd1 O2 2.4886(14) . ?
Nd1 O4 2.621(3) . ?
Cu1 O1 1.9694(14) 4 ?
Cu1 O1 1.9694(14) . ?
Cu1 O1 1.9694(14) 3 ?
Cu1 O1 1.9694(14) 2 ?
Cu1 Cl1 2.4953(11) . ?
O1 C1 1.254(2) . ?
O2 C1 1.234(2) . ?
N1 C3 1.326(3) . ?
N1 N2 1.333(3) . ?
N1 C2 1.452(2) . ?
N3 N2 1.290(3) . ?
N3 N4 1.354(3) . ?
N4 C3 1.307(3) . ?
C1 C2 1.524(3) . ?
